data_7132799
loop_
_publ_author_name
'Onn, Chee S.'
'Hill, Anthony F.'

_publ_section_title
;
 Carbon-chalcogen wires: alkynyltellurolatocarbynes.
;
_journal_issue 26
_journal_name_full 'Chemical communications (Cambridge, England)'
_journal_page_first 3555
_journal_page_last 3558
_journal_paper_doi 10.1039/d4cc00303a
_journal_volume 60
_journal_year 2024
_chemical_formula_moiety 'C26 H27 B N6 O2 Te W'
_chemical_formula_sum 'C26 H27 B N6 O2 Te W'
_chemical_formula_weight 777.79
_chemical_name_common 'Thesis - Compound A.8 - CO5'
_chemical_name_systematic CO5
_space_group_crystal_system monoclinic
_space_group_IT_number 14
_space_group_name_Hall '-P 2yn'
_space_group_name_H-M_alt 'P 1 21/n 1'
_atom_sites_solution_hydrogens mixed
_audit_creation_date 2020-09-02
_audit_creation_method
;
Olex2 1.3
(compiled 2020.07.31 svn.rc2a77460 for OlexSys, GUI svn.r6145)
;
_audit_update_record
;
2020-09-21 deposited with the CCDC.	2024-02-20 downloaded from the CCDC.
;
_cell_angle_alpha 90
_cell_angle_beta 117.804(3)
_cell_angle_gamma 90
_cell_formula_units_Z 8
_cell_length_a 20.5319(5)
_cell_length_b 14.2779(2)
_cell_length_c 21.6073(4)
_cell_measurement_reflns_used 39264
_cell_measurement_temperature 150.01(10)
_cell_measurement_theta_max 73.5650
_cell_measurement_theta_min 3.9270
_cell_volume 5602.9(2)
_computing_cell_refinement 'CrysAlisPro 1.171.39.46 (Rigaku OD, 2018)'
_computing_data_collection 'CrysAlisPro 1.171.39.46 (Rigaku OD, 2018)'
_computing_data_reduction 'CrysAlisPro 1.171.39.46 (Rigaku OD, 2018)'
_computing_molecular_graphics 'Olex2 1.3 (Dolomanov et al., 2009)'
_computing_publication_material 'Olex2 1.3 (Dolomanov et al., 2009)'
_computing_structure_refinement 'SHELXL 2018/3 (Sheldrick, 2015)'
_computing_structure_solution 'SHELXT 2018/2 (Sheldrick, 2018)'
_diffrn_ambient_environment N~2~
_diffrn_ambient_temperature 150.01(10)
_diffrn_detector 'CCD plate'
_diffrn_detector_area_resol_mean 8.1297
_diffrn_detector_type EosS2
_diffrn_measured_fraction_theta_full 1.000
_diffrn_measured_fraction_theta_max 0.990
_diffrn_measurement_details
;
List of Runs (angles in degrees, time in seconds):

  # Type    Start    End  Width  t~exp~   \w     \q     \k     \f   Frames
#--------------------------------------------------------------------------
  1  \w      8.00 108.00   1.00    6.50    --   37.06  19.00-120.00  100
  2  \w    -30.00  64.00   1.00    6.50    --   37.06 -77.00 -60.00   94
  3  \w      1.00  76.00   1.00    6.50    --   37.06 -99.00  60.00   75
  4  \w    -30.00  54.00   1.00    6.50    --   37.06 -57.00   0.00   84
  5  \w     23.00  90.00   1.00    6.50    --   37.06-125.00-180.00   67
  6  \w     23.00  90.00   1.00    6.50    --   37.06-125.00 -90.00   67
  7  \w      8.00 108.00   1.00    6.50    --   37.06  19.00 150.00  100
  8  \w     41.00 132.00   1.00   10.00    --  111.00 -30.00  90.00   91
  9  \w     41.00 113.00   1.00   10.00    --  111.00-111.00   0.00   72
 10  \w     93.00 178.00   1.00   10.00    --  111.00  61.00 150.00   85
 11  \w     43.00 128.00   1.00   10.00    --  111.00 -45.00   0.00   85
 12  \w     42.00 110.00   1.00   10.00    --  111.00 -95.00  30.00   68
 13  \w     41.00 113.00   1.00   10.00    --  111.00-111.00-180.00   72
 14  \w     94.00 178.00   1.00   10.00    --  111.00  45.00 -90.00   84
 15  \w     40.00 149.00   1.00   10.00    --  111.00 -15.00 -60.00  109
 16  \w     41.00 132.00   1.00   10.00    --  111.00 -30.00-150.00   91
 17  \w     93.00 178.00   1.00   10.00    --  111.00  61.00  30.00   85
 18  \w     42.00 110.00   1.00   10.00    --  111.00 -95.00  90.00   68
 19  \w     43.00 138.00   1.00   10.00    --  111.00 -77.00-180.00   95
 20  \w     20.00 104.00   1.00    6.50    --   37.06  57.00 -90.00   84
 21  \w     10.00 105.00   1.00    6.50    --   37.06  77.00  60.00   95
 22  \w     20.00 104.00   1.00    6.50    --   37.06  57.00   0.00   84
 23  \w    -32.00  56.00   1.00    6.50    --   37.06 -38.00  60.00   88
 24  \w     10.00 105.00   1.00    6.50    --   37.06  77.00-180.00   95
 25  \w    -34.00  66.00   1.00    6.50    --   37.06 -19.00 120.00  100
 26  \w     73.00 178.00   1.00   10.00    --  111.00  15.00 120.00  105
 27  \w     73.00 178.00   1.00   10.00    --  111.00  15.00-120.00  105
 28  \w     73.00 178.00   1.00   10.00    --  111.00  15.00   0.00  105
;
_diffrn_measurement_device 'four-circle diffractometer'
_diffrn_measurement_device_type 'SuperNova, Dual, Cu at home/near, EosS2'
_diffrn_measurement_method '\w scans'
_diffrn_orient_matrix_type 'CrysAlisPro convention (1999,Acta A55,543-557)'
_diffrn_orient_matrix_UB_11 0.0008555000
_diffrn_orient_matrix_UB_12 0.0067734000
_diffrn_orient_matrix_UB_13 -0.0707584000
_diffrn_orient_matrix_UB_21 0.0600902000
_diffrn_orient_matrix_UB_22 0.0758813000
_diffrn_orient_matrix_UB_23 0.0304462000
_diffrn_orient_matrix_UB_31 0.0598591000
_diffrn_orient_matrix_UB_32 -0.0764143000
_diffrn_orient_matrix_UB_33 0.0237502000
_diffrn_radiation_monochromator mirror
_diffrn_radiation_probe x-ray
_diffrn_radiation_type 'Cu K\a'
_diffrn_radiation_wavelength 1.54184
_diffrn_reflns_av_R_equivalents 0.0388
_diffrn_reflns_av_unetI/netI 0.0214
_diffrn_reflns_Laue_measured_fraction_full 1.000
_diffrn_reflns_Laue_measured_fraction_max 0.990
_diffrn_reflns_limit_h_max 25
_diffrn_reflns_limit_h_min -24
_diffrn_reflns_limit_k_max 16
_diffrn_reflns_limit_k_min -17
_diffrn_reflns_limit_l_max 26
_diffrn_reflns_limit_l_min -26
_diffrn_reflns_number 60406
_diffrn_reflns_point_group_measured_fraction_full 1.000
_diffrn_reflns_point_group_measured_fraction_max 0.990
_diffrn_reflns_theta_full 67.684
_diffrn_reflns_theta_max 73.875
_diffrn_reflns_theta_min 3.864
_diffrn_source 'micro-focus sealed X-ray tube'
_diffrn_source_type 'SuperNova (Cu) X-ray Source'
_exptl_absorpt_coefficient_mu 15.969
_exptl_absorpt_correction_T_max 1.00000
_exptl_absorpt_correction_T_min 0.16582
_exptl_absorpt_correction_type multi-scan
_exptl_absorpt_process_details
;
CrysAlisPro 1.171.39.46 (Rigaku Oxford Diffraction, 2018)
Empirical absorption correction using spherical harmonics,
 implemented in SCALE3 ABSPACK scaling algorithm.
;
_exptl_crystal_colour 'clear light orange'
_exptl_crystal_colour_lustre clear
_exptl_crystal_colour_modifier light
_exptl_crystal_colour_primary orange
_exptl_crystal_density_diffrn 1.844
_exptl_crystal_description plate
_exptl_crystal_F_000 2976
_exptl_crystal_size_max 0.266
_exptl_crystal_size_mid 0.098
_exptl_crystal_size_min 0.078
_refine_diff_density_max 2.632
_refine_diff_density_min -2.118
_refine_diff_density_rms 0.181
_refine_ls_extinction_method none
_refine_ls_goodness_of_fit_ref 1.110
_refine_ls_hydrogen_treatment mixed
_refine_ls_matrix_type full
_refine_ls_number_parameters 696
_refine_ls_number_reflns 11248
_refine_ls_number_restraints 0
_refine_ls_restrained_S_all 1.110
_refine_ls_R_factor_all 0.0591
_refine_ls_R_factor_gt 0.0561
_refine_ls_shift/su_max 0.001
_refine_ls_shift/su_mean 0.000
_refine_ls_structure_factor_coef Fsqd
_refine_ls_weighting_details 'w=1/[\s^2^(Fo^2^)+(0.0720P)^2^+47.7809P] where P=(Fo^2^+2Fc^2^)/3'
_refine_ls_weighting_scheme calc
_refine_ls_wR_factor_gt 0.1455
_refine_ls_wR_factor_ref 0.1485
_reflns_Friedel_coverage 0.000
_reflns_number_gt 10540
_reflns_number_total 11248
_reflns_threshold_expression 'I > 2\s(I)'
_cod_data_source_file d4cc00303a2.cif
_cod_data_source_block co5_co_wteph_scale
_cod_depositor_comments 'Adding full bibliography for 7132794--7132799.cif.'
_cod_database_code 7132799
_shelx_shelxl_version_number 2018/3
_chemical_oxdiff_formula 'C26 H27 B1 N6 O2 Te1 W1'
_chemical_oxdiff_usercomment 'DCM hexane, orange'
_shelx_space_group_comment
;
The symmetry employed for this shelxl refinement is uniquely defined
by the following loop, which should always be used as a source of
symmetry information in preference to the above space-group names.
They are only intended as comments.
;
_reflns_odcompleteness_completeness 99.94
_reflns_odcompleteness_iscentric 1
_reflns_odcompleteness_theta 68.13
_olex2_refinement_description
;
1. Fixed Uiso
 At 1.2 times of:
  All C(H) groups
 At 1.5 times of:
  All C(H,H,H) groups
2. Others
 Fixed Sof: Te1(0.75) Te0A(0.25)
3.a Aromatic/amide H refined with riding coordinates:
 C18(H18), C8(H8), C13(H13), C8A(H8A), C18A(H18A), C13A(H13A), C26(H26),
 C26A(H26A), C25(H25), C22(H22), C25A(H25A), C24(H24), C22A(H22A), C23(H23),
 C23A(H23A), C24A(H24A)
3.b Idealised Me refined as rotating group:
 C16(H16A,H16B,H16C), C15A(H15D,H15E,H15F), C10(H10A,H10B,H10C), C11(H11A,H11B,
 H11C), C20(H20A,H20B,H20C), C6(H6A,H6B,H6C), C15(H15A,H15B,H15C), C20A(H20D,
 H20E,H20F), C16A(H16D,H16E,H16F), C11A(H11D,H11E,H11F), C6A(H6AA,H6AB,H6AC),
 C10A(H10D,H10E,H10F)
;
_ins_header
;
TITL CO_WTePh_scale in P2(1)/n 
REM P2(1)/n (#14 in standard setting)
CELL 1.54184  20.531887  14.277892  21.607287  90.0000 117.8040  90.0000
ZERR   16.00   0.000459   0.000218   0.000443   0.0000   0.0028   0.0000
LATT  1
SYMM -x+1/2, y+1/2,-z+1/2 
SFAC C H B N O Te W
UNIT 416.00 432.00 16.00 96.00 32.00 16.00 16.00
TREF
HKLF 4
END
;
_olex2_submission_special_instructions 'No special instructions were received'
_oxdiff_exptl_absorpt_empirical_details
;
Empirical correction (ABSPACK) includes:
- Absorption correction using spherical harmonics
- Frame scaling
- Detector area scaling
;
_oxdiff_exptl_absorpt_empirical_full_max 3.913
_oxdiff_exptl_absorpt_empirical_full_min 0.631

loop_
_space_group_symop_operation_xyz
'x, y, z'
'-x+1/2, y+1/2, -z+1/2'
'-x, -y, -z'
'x-1/2, -y-1/2, z-1/2'

loop_
_atom_site_label
_atom_site_type_symbol
_atom_site_fract_x
_atom_site_fract_y
_atom_site_fract_z
_atom_site_U_iso_or_equiv
_atom_site_adp_type
_atom_site_occupancy
_atom_site_site_symmetry_order
_atom_site_calc_flag
_atom_site_refinement_flags_posn
_atom_site_refinement_flags_adp
_atom_site_refinement_flags_occupancy
_atom_site_disorder_assembly
_atom_site_disorder_group
W1 W 0.81452(2) 0.53875(2) 0.81925(2) 0.02661(10) Uani 1 1 d . . . . .
W1A W 0.67126(2) 0.55213(2) 0.20366(2) 0.03536(11) Uani 1 1 d . . . . .
Te1 Te 0.65937(6) 0.37479(9) 0.68727(6) 0.0329(2) Uani 0.75 1 d . . P A 1
Te1A Te 0.81292(4) 0.73028(4) 0.33157(3) 0.05371(17) Uani 1 1 d . . . . .
N3 N 0.8293(3) 0.4895(4) 0.9220(3) 0.0277(11) Uani 1 1 d . . . . .
N5 N 0.7483(3) 0.6490(4) 0.8365(3) 0.0245(11) Uani 1 1 d . . . . .
O1 O 0.9295(3) 0.3985(4) 0.8128(3) 0.0456(13) Uani 1 1 d . . . . .
N4 N 0.8410(3) 0.5523(4) 0.9747(3) 0.0278(12) Uani 1 1 d . . . . .
N2 N 0.9076(3) 0.6786(4) 0.9448(3) 0.0292(12) Uani 1 1 d . . . . .
N5A N 0.6543(3) 0.4416(4) 0.2663(3) 0.0330(13) Uani 1 1 d . . . . .
N6 N 0.7712(3) 0.6888(4) 0.9013(3) 0.0263(11) Uani 1 1 d . . . . .
N1 N 0.9081(3) 0.6386(4) 0.8869(3) 0.0294(12) Uani 1 1 d . . . . .
N6A N 0.5875(3) 0.3986(4) 0.2428(3) 0.0322(13) Uani 1 1 d . . . . .
O2 O 0.8036(4) 0.6324(5) 0.6827(3) 0.0561(17) Uani 1 1 d . . . . .
N4A N 0.5065(3) 0.5325(4) 0.1748(3) 0.0332(13) Uani 1 1 d . . . . .
N3A N 0.5604(4) 0.5975(4) 0.1868(3) 0.0360(13) Uani 1 1 d . . . . .
N1A N 0.5995(4) 0.4572(4) 0.1114(3) 0.0353(14) Uani 1 1 d . . . . .
N2A N 0.5427(3) 0.4091(5) 0.1138(3) 0.0352(13) Uani 1 1 d . . . . .
O1A O 0.8150(4) 0.4576(6) 0.2164(4) 0.0605(18) Uani 1 1 d . . . . .
O2A O 0.6911(4) 0.6927(5) 0.1013(4) 0.066(2) Uani 1 1 d . . . . .
C12 C 0.8262(4) 0.4039(5) 0.9458(4) 0.0312(14) Uani 1 1 d . . . . .
C18 C 0.6676(4) 0.7585(5) 0.8288(4) 0.0320(15) Uani 1 1 d . . . . .
H18 H 0.626716 0.797671 0.810650 0.038 Uiso 1 1 calc R U . . .
C7 C 0.9672(4) 0.6728(5) 0.8836(4) 0.0335(15) Uani 1 1 d . . . . .
C14 C 0.8456(4) 0.5054(6) 1.0307(4) 0.0335(15) Uani 1 1 d . . . . .
C17 C 0.6854(4) 0.6909(5) 0.7924(3) 0.0282(13) Uani 1 1 d . . . . .
C19 C 0.7232(4) 0.7555(5) 0.8976(3) 0.0306(14) Uani 1 1 d . . . . .
C16 C 0.6440(4) 0.6647(6) 0.7166(3) 0.0336(15) Uani 1 1 d . . . . .
H16A H 0.676417 0.667976 0.695947 0.050 Uiso 1 1 calc R U . . .
H16B H 0.603709 0.707309 0.692936 0.050 Uiso 1 1 calc R U . . .
H16C H 0.625392 0.602092 0.712436 0.050 Uiso 1 1 calc R U . . .
C9 C 0.9668(4) 0.7349(5) 0.9765(4) 0.0328(15) Uani 1 1 d . . . . .
C2 C 0.8881(4) 0.4481(5) 0.8154(4) 0.0362(16) Uani 1 1 d . . . . .
C8 C 1.0045(4) 0.7340(5) 0.9387(4) 0.0368(16) Uani 1 1 d . . . . .
H8 H 1.046836 0.767748 0.948002 0.044 Uiso 1 1 calc R U . . .
C13 C 0.8358(4) 0.4117(5) 1.0143(4) 0.0342(15) Uani 1 1 d . . . . .
H13 H 0.835649 0.363151 1.042936 0.041 Uiso 1 1 calc R U . . .
C14A C 0.4438(5) 0.5769(6) 0.1646(4) 0.0386(17) Uani 1 1 d . . . . .
C1 C 0.7425(5) 0.4616(5) 0.7583(4) 0.0364(17) Uani 1 1 d . . . . .
C9A C 0.5104(5) 0.3485(6) 0.0583(4) 0.049(2) Uani 1 1 d . . . . .
C15A C 0.3756(5) 0.5251(7) 0.1516(5) 0.047(2) Uani 1 1 d . . . . .
H15D H 0.362828 0.482359 0.113316 0.070 Uiso 1 1 calc R U . . .
H15E H 0.336095 0.568743 0.140208 0.070 Uiso 1 1 calc R U . . .
H15F H 0.383975 0.490702 0.192815 0.070 Uiso 1 1 calc R U . . .
C10 C 0.9833(5) 0.7877(6) 1.0414(4) 0.0428(19) Uani 1 1 d . . . . .
H10A H 0.940395 0.822114 1.034981 0.064 Uiso 1 1 calc R U . . .
H10B H 1.023105 0.830398 1.051617 0.064 Uiso 1 1 calc R U . . .
H10C H 0.996946 0.744637 1.079632 0.064 Uiso 1 1 calc R U . . .
C3 C 0.8084(4) 0.6005(6) 0.7319(4) 0.0395(17) Uani 1 1 d . . . . .
C11 C 0.8137(5) 0.3179(5) 0.9038(4) 0.0405(17) Uani 1 1 d . . . . .
H11A H 0.763448 0.316261 0.867688 0.061 Uiso 1 1 calc R U . . .
H11B H 0.823406 0.264055 0.933431 0.061 Uiso 1 1 calc R U . . .
H11C H 0.845952 0.317489 0.882941 0.061 Uiso 1 1 calc R U . . .
C8A C 0.5466(5) 0.3618(6) 0.0186(4) 0.048(2) Uani 1 1 d . . . . .
H8A H 0.536523 0.331958 -0.023178 0.058 Uiso 1 1 calc R U . . .
C20 C 0.7309(5) 0.8112(6) 0.9583(4) 0.0422(18) Uani 1 1 d . . . . .
H20A H 0.727040 0.770592 0.991843 0.063 Uiso 1 1 calc R U . . .
H20B H 0.692608 0.857468 0.942954 0.063 Uiso 1 1 calc R U . . .
H20C H 0.778012 0.841655 0.979459 0.063 Uiso 1 1 calc R U . . .
C21 C 0.6220(6) 0.5388(6) 0.4862(4) 0.050(2) Uani 1 1 d . . . . .
C6 C 0.9873(5) 0.6477(7) 0.8272(4) 0.0442(19) Uani 1 1 d . . . . .
H6A H 0.998550 0.582087 0.829832 0.066 Uiso 1 1 calc R U . . .
H6B H 1.029523 0.683389 0.833302 0.066 Uiso 1 1 calc R U . . .
H6C H 0.946664 0.661554 0.782247 0.066 Uiso 1 1 calc R U . . .
C7A C 0.6005(5) 0.4279(6) 0.0530(4) 0.0430(19) Uani 1 1 d . . . . .
C17A C 0.7015(4) 0.4000(6) 0.3264(4) 0.0419(18) Uani 1 1 d . . . . .
C19A C 0.5927(4) 0.3305(6) 0.2884(4) 0.0372(16) Uani 1 1 d . . . . .
C2A C 0.7643(5) 0.4907(7) 0.2115(4) 0.0448(19) Uani 1 1 d . . . . .
C15 C 0.8607(5) 0.5531(6) 1.0981(4) 0.0435(19) Uani 1 1 d . . . . .
H15A H 0.906816 0.585839 1.116162 0.065 Uiso 1 1 calc R U . . .
H15B H 0.863043 0.507143 1.131489 0.065 Uiso 1 1 calc R U . . .
H15C H 0.821971 0.596896 1.089732 0.065 Uiso 1 1 calc R U . . .
C12A C 0.5300(5) 0.6820(6) 0.1841(4) 0.0448(19) Uani 1 1 d . . . . .
C18A C 0.6641(4) 0.3307(6) 0.3425(4) 0.0414(18) Uani 1 1 d . . . . .
H18A H 0.683237 0.292229 0.381766 0.050 Uiso 1 1 calc R U . . .
C13A C 0.4577(5) 0.6709(6) 0.1704(4) 0.048(2) Uani 1 1 d . . . . .
H13A H 0.424811 0.718395 0.166043 0.058 Uiso 1 1 calc R U . . .
B1 B 0.8447(4) 0.6576(6) 0.9628(4) 0.0288(15) Uani 1 1 d . . . . .
C26 C 0.5608(6) 0.5312(7) 0.4206(5) 0.059(3) Uani 1 1 d . . . . .
H26 H 0.518117 0.501139 0.414783 0.071 Uiso 1 1 calc R U . . .
B1A B 0.5221(5) 0.4271(6) 0.1731(4) 0.0323(16) Uani 1 1 d . . . . .
C3A C 0.6818(5) 0.6446(7) 0.1367(5) 0.049(2) Uani 1 1 d . . . . .
C20A C 0.5299(5) 0.2690(7) 0.2765(5) 0.052(2) Uani 1 1 d . . . . .
H20D H 0.491167 0.305889 0.277240 0.078 Uiso 1 1 calc R U . . .
H20E H 0.545660 0.222459 0.312651 0.078 Uiso 1 1 calc R U . . .
H20F H 0.512062 0.238820 0.231808 0.078 Uiso 1 1 calc R U . . .
C16A C 0.7790(5) 0.4292(8) 0.3687(5) 0.056(2) Uani 1 1 d . . . . .
H16D H 0.807189 0.409170 0.346019 0.084 Uiso 1 1 calc R U . . .
H16E H 0.798642 0.401115 0.414230 0.084 Uiso 1 1 calc R U . . .
H16F H 0.781378 0.496110 0.373216 0.084 Uiso 1 1 calc R U . . .
C1A C 0.7345(5) 0.6326(7) 0.2705(5) 0.050(2) Uani 1 1 d . . . . .
C26A C 0.9996(6) 0.5418(8) 0.5731(5) 0.060(3) Uani 1 1 d . . . . .
H26A H 1.027080 0.556445 0.550219 0.071 Uiso 1 1 calc R U . . .
C4 C 0.6392(6) 0.4523(7) 0.5996(5) 0.051(2) Uani 1 1 d . . . . .
C11A C 0.5737(6) 0.7702(6) 0.1957(6) 0.061(3) Uani 1 1 d . . . . .
H11D H 0.616367 0.767991 0.240834 0.091 Uiso 1 1 calc R U . . .
H11E H 0.543871 0.823082 0.193678 0.091 Uiso 1 1 calc R U . . .
H11F H 0.588924 0.776147 0.160093 0.091 Uiso 1 1 calc R U . . .
C5 C 0.6287(5) 0.4922(7) 0.5479(4) 0.052(2) Uani 1 1 d . . . . .
C6A C 0.6571(7) 0.4625(8) 0.0322(5) 0.063(3) Uani 1 1 d . . . . .
H6AA H 0.646917 0.526631 0.017411 0.094 Uiso 1 1 calc R U . . .
H6AB H 0.655016 0.424917 -0.005459 0.094 Uiso 1 1 calc R U . . .
H6AC H 0.705267 0.458011 0.071602 0.094 Uiso 1 1 calc R U . . .
C25 C 0.5659(8) 0.5707(8) 0.3635(5) 0.073(4) Uani 1 1 d . . . . .
H25 H 0.526961 0.561395 0.318978 0.087 Uiso 1 1 calc R U . . .
C21A C 0.9289(7) 0.5734(10) 0.5474(6) 0.070(3) Uani 1 1 d . . . . .
C22 C 0.6811(6) 0.5893(10) 0.4930(5) 0.072(3) Uani 1 1 d . . . . .
H22 H 0.721734 0.596804 0.536719 0.086 Uiso 1 1 calc R U . . .
C10A C 0.4512(5) 0.2833(8) 0.0485(6) 0.061(3) Uani 1 1 d . . . . .
H10D H 0.470515 0.234565 0.082998 0.092 Uiso 1 1 calc R U . . .
H10E H 0.431094 0.256239 0.002590 0.092 Uiso 1 1 calc R U . . .
H10F H 0.413174 0.316396 0.053442 0.092 Uiso 1 1 calc R U . . .
C25A C 1.0305(9) 0.4872(10) 0.6341(7) 0.085(4) Uani 1 1 d . . . . .
H25A H 1.076548 0.460020 0.648920 0.102 Uiso 1 1 calc R U . . .
C24 C 0.6224(9) 0.6200(10) 0.3696(6) 0.079(4) Uani 1 1 d . . . . .
H24 H 0.622481 0.647343 0.330517 0.095 Uiso 1 1 calc R U . . .
C22A C 0.8927(7) 0.5564(12) 0.5890(8) 0.087(4) Uani 1 1 d . . . . .
H22A H 0.845899 0.580854 0.574770 0.104 Uiso 1 1 calc R U . . .
C23 C 0.6803(8) 0.6301(12) 0.4334(7) 0.088(4) Uani 1 1 d . . . . .
H23 H 0.720777 0.664749 0.438235 0.106 Uiso 1 1 calc R U . . .
C23A C 0.9246(9) 0.5064(12) 0.6477(7) 0.090(4) Uani 1 1 d . . . . .
H23A H 0.898617 0.493924 0.672296 0.108 Uiso 1 1 calc R U . . .
C24A C 0.9931(10) 0.4736(9) 0.6720(8) 0.088(4) Uani 1 1 d . . . . .
H24A H 1.015367 0.441705 0.714365 0.105 Uiso 1 1 calc R U . . .
C5A C 0.8929(7) 0.6172(8) 0.4827(7) 0.071(3) Uani 1 1 d . . . . .
C4A C 0.8631(7) 0.6548(9) 0.4255(6) 0.072(3) Uani 1 1 d . . . . .
Te0A Te 0.6838(3) 0.3734(3) 0.6781(2) 0.0725(14) Uani 0.25 1 d . . P A 2
H1A H 0.468(4) 0.384(6) 0.164(4) 0.03(2) Uiso 1 1 d . . . . .
H1 H 0.856(4) 0.697(6) 1.010(4) 0.03(2) Uiso 1 1 d . . . . .

loop_
_atom_site_aniso_label
_atom_site_aniso_U_11
_atom_site_aniso_U_22
_atom_site_aniso_U_33
_atom_site_aniso_U_23
_atom_site_aniso_U_13
_atom_site_aniso_U_12
W1 0.02772(17) 0.02673(17) 0.01683(15) -0.00236(10) 0.00321(12) 0.00192(11)
W1A 0.0449(2) 0.0339(2) 0.02793(18) 0.00161(13) 0.01750(15) -0.00478(14)
Te1 0.0343(5) 0.0318(4) 0.0222(4) -0.0059(3) 0.0044(3) -0.0081(3)
Te1A 0.0581(4) 0.0413(3) 0.0517(3) -0.0011(2) 0.0171(3) -0.0149(3)
N3 0.035(3) 0.028(3) 0.014(2) 0.000(2) 0.006(2) 0.002(2)
N5 0.028(3) 0.020(3) 0.019(2) -0.002(2) 0.005(2) 0.007(2)
O1 0.041(3) 0.040(3) 0.053(3) -0.007(3) 0.019(3) 0.009(2)
N4 0.031(3) 0.029(3) 0.016(2) -0.001(2) 0.005(2) 0.001(2)
N2 0.027(3) 0.029(3) 0.020(3) -0.003(2) 0.001(2) -0.003(2)
N5A 0.040(3) 0.033(3) 0.024(3) 0.009(2) 0.014(3) -0.006(3)
N6 0.033(3) 0.021(3) 0.016(2) -0.003(2) 0.004(2) 0.003(2)
N1 0.030(3) 0.024(3) 0.025(3) -0.005(2) 0.005(2) -0.003(2)
N6A 0.031(3) 0.036(3) 0.025(3) 0.005(2) 0.009(2) -0.002(2)
O2 0.058(4) 0.078(5) 0.032(3) 0.019(3) 0.021(3) 0.014(3)
N4A 0.037(3) 0.033(3) 0.026(3) 0.002(2) 0.012(3) 0.005(2)
N3A 0.043(3) 0.032(3) 0.035(3) 0.001(3) 0.020(3) 0.004(3)
N1A 0.043(3) 0.038(3) 0.019(3) -0.003(2) 0.009(3) 0.002(3)
N2A 0.033(3) 0.041(4) 0.024(3) -0.004(3) 0.008(2) 0.003(3)
O1A 0.051(4) 0.083(5) 0.054(4) 0.012(3) 0.030(3) 0.012(4)
O2A 0.084(5) 0.068(5) 0.045(4) 0.020(3) 0.031(4) -0.017(4)
C12 0.037(4) 0.024(3) 0.026(3) 0.003(3) 0.009(3) 0.003(3)
C18 0.029(3) 0.032(4) 0.023(3) -0.001(3) 0.002(3) 0.006(3)
C7 0.030(3) 0.032(4) 0.031(3) 0.004(3) 0.008(3) 0.003(3)
C14 0.031(4) 0.038(4) 0.026(3) 0.002(3) 0.009(3) 0.004(3)
C17 0.027(3) 0.029(3) 0.020(3) 0.000(3) 0.004(3) -0.001(3)
C19 0.032(3) 0.029(3) 0.023(3) -0.002(3) 0.007(3) 0.000(3)
C16 0.031(3) 0.040(4) 0.020(3) 0.002(3) 0.004(3) 0.003(3)
C9 0.022(3) 0.031(4) 0.030(3) 0.003(3) 0.000(3) 0.003(3)
C2 0.040(4) 0.036(4) 0.023(3) -0.006(3) 0.007(3) 0.001(3)
C8 0.028(3) 0.034(4) 0.036(4) 0.003(3) 0.004(3) 0.000(3)
C13 0.039(4) 0.031(4) 0.029(3) 0.006(3) 0.014(3) 0.003(3)
C14A 0.046(4) 0.045(4) 0.025(3) 0.007(3) 0.017(3) 0.013(3)
C1 0.046(4) 0.038(4) 0.027(4) 0.000(3) 0.018(3) 0.012(3)
C9A 0.043(4) 0.046(5) 0.034(4) -0.003(4) -0.001(4) 0.013(4)
C15A 0.045(5) 0.055(5) 0.040(4) 0.010(4) 0.020(4) 0.015(4)
C10 0.039(4) 0.039(4) 0.031(4) -0.005(3) -0.001(3) -0.004(3)
C3 0.035(4) 0.052(5) 0.028(4) 0.001(3) 0.012(3) 0.005(3)
C11 0.048(4) 0.027(4) 0.036(4) 0.001(3) 0.010(3) 0.003(3)
C8A 0.060(5) 0.046(5) 0.025(4) -0.004(3) 0.007(4) 0.014(4)
C20 0.047(4) 0.039(4) 0.031(4) -0.007(3) 0.010(3) 0.010(3)
C21 0.072(6) 0.048(5) 0.024(4) 0.000(3) 0.018(4) 0.015(4)
C6 0.040(4) 0.052(5) 0.040(4) 0.000(4) 0.019(4) -0.004(4)
C7A 0.059(5) 0.039(4) 0.031(4) 0.005(3) 0.022(4) 0.015(4)
C17A 0.037(4) 0.051(5) 0.027(4) 0.007(3) 0.005(3) -0.005(3)
C19A 0.038(4) 0.040(4) 0.031(4) 0.005(3) 0.013(3) -0.002(3)
C2A 0.048(5) 0.053(5) 0.033(4) 0.012(4) 0.019(4) 0.000(4)
C15 0.059(5) 0.045(5) 0.027(4) 0.001(3) 0.021(4) 0.004(4)
C12A 0.063(5) 0.033(4) 0.038(4) 0.003(3) 0.023(4) 0.007(4)
C18A 0.042(4) 0.047(5) 0.028(4) 0.009(3) 0.010(3) -0.001(3)
C13A 0.062(5) 0.043(5) 0.040(4) 0.008(4) 0.024(4) 0.018(4)
B1 0.031(4) 0.030(4) 0.017(3) -0.001(3) 0.003(3) 0.003(3)
C26 0.071(7) 0.054(6) 0.035(5) -0.008(4) 0.011(5) 0.000(5)
B1A 0.036(4) 0.030(4) 0.028(4) 0.002(3) 0.012(3) 0.006(3)
C3A 0.055(5) 0.049(5) 0.038(4) 0.003(4) 0.017(4) -0.006(4)
C20A 0.047(5) 0.050(5) 0.054(5) 0.015(4) 0.019(4) -0.006(4)
C16A 0.046(5) 0.069(6) 0.033(4) 0.016(4) 0.002(4) -0.010(4)
C1A 0.056(5) 0.046(5) 0.054(5) 0.005(4) 0.032(4) -0.010(4)
C26A 0.050(5) 0.075(7) 0.052(6) -0.019(5) 0.023(5) 0.004(5)
C4 0.058(5) 0.045(5) 0.036(5) -0.006(4) 0.011(4) 0.003(4)
C11A 0.084(7) 0.028(4) 0.071(7) 0.003(4) 0.036(6) 0.004(4)
C5 0.054(5) 0.061(6) 0.029(4) -0.004(4) 0.008(4) 0.010(4)
C6A 0.094(8) 0.069(7) 0.042(5) -0.001(4) 0.045(6) 0.002(6)
C25 0.109(10) 0.054(6) 0.025(4) 0.000(4) 0.006(5) 0.023(6)
C21A 0.073(7) 0.085(8) 0.048(6) 0.002(6) 0.024(5) 0.005(6)
C22 0.046(5) 0.124(11) 0.035(5) 0.003(6) 0.011(4) 0.017(6)
C10A 0.049(5) 0.062(6) 0.053(6) -0.027(5) 0.007(4) -0.009(5)
C25A 0.113(11) 0.076(8) 0.083(9) 0.013(7) 0.060(9) 0.027(8)
C24 0.111(11) 0.086(9) 0.047(6) 0.007(6) 0.043(7) 0.018(8)
C22A 0.052(6) 0.126(12) 0.082(9) 0.000(8) 0.031(6) 0.004(7)
C23 0.076(8) 0.137(13) 0.069(8) 0.024(8) 0.049(7) 0.021(8)
C23A 0.088(10) 0.107(11) 0.070(8) 0.012(8) 0.033(7) -0.024(9)
C24A 0.127(13) 0.063(8) 0.078(9) 0.003(6) 0.051(9) 0.010(8)
C5A 0.067(7) 0.057(6) 0.080(8) -0.001(6) 0.027(6) -0.010(5)
C4A 0.069(7) 0.073(7) 0.044(5) 0.025(5) 0.000(5) -0.001(6)
Te0A 0.085(3) 0.0459(18) 0.042(2) -0.0209(14) -0.007(2) 0.008(2)

loop_
_atom_type_symbol
_atom_type_description
_atom_type_scat_dispersion_real
_atom_type_scat_dispersion_imag
_atom_type_scat_source
C C 0.0181 0.0091 'International Tables Vol C Tables 4.2.6.8 and 6.1.1.4'
H H 0.0000 0.0000 'International Tables Vol C Tables 4.2.6.8 and 6.1.1.4'
B B 0.0090 0.0039 'International Tables Vol C Tables 4.2.6.8 and 6.1.1.4'
N N 0.0311 0.0180 'International Tables Vol C Tables 4.2.6.8 and 6.1.1.4'
O O 0.0492 0.0322 'International Tables Vol C Tables 4.2.6.8 and 6.1.1.4'
Te Te -0.1759 6.3531 'International Tables Vol C Tables 4.2.6.8 and 6.1.1.4'
W W -5.4734 5.5774 'International Tables Vol C Tables 4.2.6.8 and 6.1.1.4'

loop_
_exptl_crystal_face_index_h
_exptl_crystal_face_index_k
_exptl_crystal_face_index_l
_exptl_crystal_face_perp_dist
11 5 -3 0.0409
2 -5 -11 0.0306
-3 5 11 0.0576
2 6 8 0.0530
7 7 2 0.0544
12 1 -11 0.0426
-11 -2 11 0.0344
8 -7 0 0.1161
-7 7 0 0.1079
-10 -5 3 0.0337

loop_
_geom_angle_atom_site_label_1
_geom_angle_atom_site_label_2
_geom_angle_atom_site_label_3
_geom_angle
_geom_angle_site_symmetry_1
_geom_angle_site_symmetry_3
_geom_angle_publ_flag
N3 W1 N5 82.2(2) . . ?
N3 W1 N1 82.8(2) . . ?
N5 W1 N1 81.3(2) . . ?
C2 W1 N3 94.7(3) . . ?
C2 W1 N5 171.3(3) . . ?
C2 W1 N1 90.3(3) . . ?
C2 W1 C3 87.9(3) . . ?
C1 W1 N3 102.6(3) . . ?
C1 W1 N5 101.3(3) . . ?
C1 W1 N1 174.2(3) . . ?
C1 W1 C2 87.3(3) . . ?
C1 W1 C3 85.0(3) . . ?
C3 W1 N3 172.0(3) . . ?
C3 W1 N5 94.1(3) . . ?
C3 W1 N1 89.6(3) . . ?
N5A W1A N3A 82.3(2) . . ?
N5A W1A N1A 83.6(2) . . ?
N3A W1A N1A 80.6(2) . . ?
C2A W1A N5A 92.9(3) . . ?
C2A W1A N3A 170.6(3) . . ?
C2A W1A N1A 90.9(3) . . ?
C2A W1A C3A 86.1(4) . . ?
C3A W1A N5A 173.8(3) . . ?
C3A W1A N3A 97.7(3) . . ?
C3A W1A N1A 90.2(3) . . ?
C1A W1A N5A 102.8(3) . . ?
C1A W1A N3A 103.9(3) . . ?
C1A W1A N1A 172.5(3) . . ?
C1A W1A C2A 85.0(4) . . ?
C1A W1A C3A 83.3(4) . . ?
C4 Te1 C1 95.8(3) . . ?
C1A Te1A C4A 98.9(4) . . ?
N4 N3 W1 120.7(4) . . ?
C12 N3 W1 131.9(5) . . ?
C12 N3 N4 107.3(5) . . ?
N6 N5 W1 121.3(4) . . ?
C17 N5 W1 131.3(4) . . ?
C17 N5 N6 107.4(5) . . ?
N3 N4 B1 120.2(5) . . ?
C14 N4 N3 109.3(6) . . ?
C14 N4 B1 130.5(6) . . ?
N1 N2 B1 120.6(5) . . ?
C9 N2 N1 108.9(6) . . ?
C9 N2 B1 130.5(6) . . ?
N6A N5A W1A 120.7(4) . . ?
C17A N5A W1A 131.3(5) . . ?
C17A N5A N6A 107.9(6) . . ?
N5 N6 B1 119.4(5) . . ?
C19 N6 N5 109.9(5) . . ?
C19 N6 B1 130.7(6) . . ?
N2 N1 W1 118.6(4) . . ?
C7 N1 W1 134.7(5) . . ?
C7 N1 N2 106.7(6) . . ?
N5A N6A B1A 120.9(6) . . ?
C19A N6A N5A 109.2(6) . . ?
C19A N6A B1A 129.8(6) . . ?
N3A N4A B1A 120.5(6) . . ?
C14A N4A N3A 109.6(6) . . ?
C14A N4A B1A 130.0(7) . . ?
N4A N3A W1A 120.4(5) . . ?
C12A N3A W1A 133.3(6) . . ?
C12A N3A N4A 106.3(7) . . ?
N2A N1A W1A 118.5(4) . . ?
C7A N1A W1A 135.9(6) . . ?
C7A N1A N2A 105.3(6) . . ?
N1A N2A B1A 120.8(6) . . ?
C9A N2A N1A 111.0(7) . . ?
C9A N2A B1A 128.2(7) . . ?
N3 C12 C13 108.9(6) . . ?
N3 C12 C11 123.2(6) . . ?
C13 C12 C11 127.8(7) . . ?
C17 C18 H18 126.8 . . ?
C19 C18 H18 126.8 . . ?
C19 C18 C17 106.3(6) . . ?
N1 C7 C8 109.6(7) . . ?
N1 C7 C6 123.7(7) . . ?
C8 C7 C6 126.7(7) . . ?
N4 C14 C13 108.2(6) . . ?
N4 C14 C15 122.8(7) . . ?
C13 C14 C15 129.0(7) . . ?
N5 C17 C18 109.1(6) . . ?
N5 C17 C16 122.4(6) . . ?
C18 C17 C16 128.6(6) . . ?
N6 C19 C18 107.4(6) . . ?
N6 C19 C20 123.8(6) . . ?
C18 C19 C20 128.8(7) . . ?
C17 C16 H16A 109.5 . . ?
C17 C16 H16B 109.5 . . ?
C17 C16 H16C 109.5 . . ?
H16A C16 H16B 109.5 . . ?
H16A C16 H16C 109.5 . . ?
H16B C16 H16C 109.5 . . ?
N2 C9 C8 108.6(7) . . ?
N2 C9 C10 122.5(7) . . ?
C8 C9 C10 128.9(7) . . ?
O1 C2 W1 179.0(8) . . ?
C7 C8 H8 126.9 . . ?
C9 C8 C7 106.3(7) . . ?
C9 C8 H8 126.9 . . ?
C12 C13 H13 126.9 . . ?
C14 C13 C12 106.3(6) . . ?
C14 C13 H13 126.9 . . ?
N4A C14A C15A 122.4(7) . . ?
N4A C14A C13A 107.6(8) . . ?
C13A C14A C15A 130.0(8) . . ?
W1 C1 Te1 179.1(5) . . ?
W1 C1 Te0A 162.6(5) . . ?
N2A C9A C8A 105.8(8) . . ?
N2A C9A C10A 124.0(9) . . ?
C8A C9A C10A 130.2(8) . . ?
C14A C15A H15D 109.5 . . ?
C14A C15A H15E 109.5 . . ?
C14A C15A H15F 109.5 . . ?
H15D C15A H15E 109.5 . . ?
H15D C15A H15F 109.5 . . ?
H15E C15A H15F 109.5 . . ?
C9 C10 H10A 109.5 . . ?
C9 C10 H10B 109.5 . . ?
C9 C10 H10C 109.5 . . ?
H10A C10 H10B 109.5 . . ?
H10A C10 H10C 109.5 . . ?
H10B C10 H10C 109.5 . . ?
O2 C3 W1 177.9(8) . . ?
C12 C11 H11A 109.5 . . ?
C12 C11 H11B 109.5 . . ?
C12 C11 H11C 109.5 . . ?
H11A C11 H11B 109.5 . . ?
H11A C11 H11C 109.5 . . ?
H11B C11 H11C 109.5 . . ?
C9A C8A H8A 126.6 . . ?
C7A C8A C9A 106.7(7) . . ?
C7A C8A H8A 126.6 . . ?
C19 C20 H20A 109.5 . . ?
C19 C20 H20B 109.5 . . ?
C19 C20 H20C 109.5 . . ?
H20A C20 H20B 109.5 . . ?
H20A C20 H20C 109.5 . . ?
H20B C20 H20C 109.5 . . ?
C26 C21 C5 124.0(10) . . ?
C22 C21 C26 119.2(9) . . ?
C22 C21 C5 116.7(9) . . ?
C7 C6 H6A 109.5 . . ?
C7 C6 H6B 109.5 . . ?
C7 C6 H6C 109.5 . . ?
H6A C6 H6B 109.5 . . ?
H6A C6 H6C 109.5 . . ?
H6B C6 H6C 109.5 . . ?
N1A C7A C8A 111.1(8) . . ?
N1A C7A C6A 122.0(8) . . ?
C8A C7A C6A 126.8(8) . . ?
N5A C17A C18A 108.8(7) . . ?
N5A C17A C16A 123.8(7) . . ?
C18A C17A C16A 127.3(7) . . ?
N6A C19A C18A 107.8(7) . . ?
N6A C19A C20A 122.3(7) . . ?
C18A C19A C20A 129.9(7) . . ?
O1A C2A W1A 179.2(9) . . ?
C14 C15 H15A 109.5 . . ?
C14 C15 H15B 109.5 . . ?
C14 C15 H15C 109.5 . . ?
H15A C15 H15B 109.5 . . ?
H15A C15 H15C 109.5 . . ?
H15B C15 H15C 109.5 . . ?
N3A C12A C13A 109.7(8) . . ?
N3A C12A C11A 121.1(8) . . ?
C13A C12A C11A 129.2(8) . . ?
C17A C18A H18A 126.9 . . ?
C19A C18A C17A 106.3(7) . . ?
C19A C18A H18A 126.9 . . ?
C14A C13A C12A 106.9(8) . . ?
C14A C13A H13A 126.6 . . ?
C12A C13A H13A 126.6 . . ?
N4 B1 N2 110.2(6) . . ?
N4 B1 N6 108.8(6) . . ?
N4 B1 H1 111(4) . . ?
N2 B1 H1 107(4) . . ?
N6 B1 N2 109.0(6) . . ?
N6 B1 H1 110(4) . . ?
C21 C26 H26 121.3 . . ?
C21 C26 C25 117.5(11) . . ?
C25 C26 H26 121.3 . . ?
N6A B1A N4A 109.4(6) . . ?
N6A B1A N2A 108.4(6) . . ?
N6A B1A H1A 110(4) . . ?
N4A B1A N2A 108.7(6) . . ?
N4A B1A H1A 108(4) . . ?
N2A B1A H1A 112(4) . . ?
O2A C3A W1A 176.2(9) . . ?
C19A C20A H20D 109.5 . . ?
C19A C20A H20E 109.5 . . ?
C19A C20A H20F 109.5 . . ?
H20D C20A H20E 109.5 . . ?
H20D C20A H20F 109.5 . . ?
H20E C20A H20F 109.5 . . ?
C17A C16A H16D 109.5 . . ?
C17A C16A H16E 109.5 . . ?
C17A C16A H16F 109.5 . . ?
H16D C16A H16E 109.5 . . ?
H16D C16A H16F 109.5 . . ?
H16E C16A H16F 109.5 . . ?
W1A C1A Te1A 168.5(5) . . ?
C21A C26A H26A 120.2 . . ?
C21A C26A C25A 119.6(12) . . ?
C25A C26A H26A 120.2 . . ?
C5 C4 Te1 176.2(9) . . ?
C5 C4 Te0A 160.0(10) . . ?
C12A C11A H11D 109.5 . . ?
C12A C11A H11E 109.5 . . ?
C12A C11A H11F 109.5 . . ?
H11D C11A H11E 109.5 . . ?
H11D C11A H11F 109.5 . . ?
H11E C11A H11F 109.5 . . ?
C4 C5 C21 175.2(11) . . ?
C7A C6A H6AA 109.5 . . ?
C7A C6A H6AB 109.5 . . ?
C7A C6A H6AC 109.5 . . ?
H6AA C6A H6AB 109.5 . . ?
H6AA C6A H6AC 109.5 . . ?
H6AB C6A H6AC 109.5 . . ?
C26 C25 H25 118.2 . . ?
C24 C25 C26 123.6(11) . . ?
C24 C25 H25 118.2 . . ?
C26A C21A C22A 117.0(11) . . ?
C26A C21A C5A 121.5(12) . . ?
C5A C21A C22A 121.5(12) . . ?
C21 C22 H22 120.3 . . ?
C21 C22 C23 119.5(10) . . ?
C23 C22 H22 120.3 . . ?
C9A C10A H10D 109.5 . . ?
C9A C10A H10E 109.5 . . ?
C9A C10A H10F 109.5 . . ?
H10D C10A H10E 109.5 . . ?
H10D C10A H10F 109.5 . . ?
H10E C10A H10F 109.5 . . ?
C26A C25A H25A 119.8 . . ?
C24A C25A C26A 120.4(13) . . ?
C24A C25A H25A 119.8 . . ?
C25 C24 H24 120.7 . . ?
C25 C24 C23 118.5(12) . . ?
C23 C24 H24 120.7 . . ?
C21A C22A H22A 119.3 . . ?
C23A C22A C21A 121.4(13) . . ?
C23A C22A H22A 119.3 . . ?
C22 C23 H23 119.3 . . ?
C24 C23 C22 121.5(14) . . ?
C24 C23 H23 119.3 . . ?
C22A C23A H23A 119.3 . . ?
C22A C23A C24A 121.5(14) . . ?
C24A C23A H23A 119.3 . . ?
C25A C24A H24A 120.2 . . ?
C23A C24A C25A 119.7(14) . . ?
C23A C24A H24A 120.2 . . ?
C4A C5A C21A 178.1(15) . . ?
C5A C4A Te1A 175.1(12) . . ?
C4 Te0A C1 104.2(4) . . ?

loop_
_geom_bond_atom_site_label_1
_geom_bond_atom_site_label_2
_geom_bond_distance
_geom_bond_site_symmetry_2
_geom_bond_publ_flag
W1 N3 2.211(5) . ?
W1 N5 2.222(5) . ?
W1 N1 2.289(6) . ?
W1 C2 2.021(8) . ?
W1 C1 1.822(8) . ?
W1 C3 2.033(8) . ?
W1A N5A 2.210(6) . ?
W1A N3A 2.228(6) . ?
W1A N1A 2.289(6) . ?
W1A C2A 2.036(10) . ?
W1A C3A 2.043(9) . ?
W1A C1A 1.828(10) . ?
Te1 C1 2.088(9) . ?
Te1 C4 2.061(10) . ?
Te1A C1A 2.073(9) . ?
Te1A C4A 2.096(10) . ?
N3 N4 1.379(8) . ?
N3 C12 1.339(9) . ?
N5 N6 1.374(7) . ?
N5 C17 1.337(8) . ?
O1 C2 1.128(9) . ?
N4 C14 1.347(9) . ?
N4 B1 1.533(10) . ?
N2 N1 1.378(8) . ?
N2 C9 1.348(9) . ?
N2 B1 1.542(10) . ?
N5A N6A 1.366(8) . ?
N5A C17A 1.343(10) . ?
N6 C19 1.345(9) . ?
N6 B1 1.540(9) . ?
N1 C7 1.342(10) . ?
N6A C19A 1.352(9) . ?
N6A B1A 1.534(10) . ?
O2 C3 1.119(10) . ?
N4A N3A 1.373(9) . ?
N4A C14A 1.358(10) . ?
N4A B1A 1.543(10) . ?
N3A C12A 1.346(10) . ?
N1A N2A 1.373(9) . ?
N1A C7A 1.340(10) . ?
N2A C9A 1.372(10) . ?
N2A B1A 1.548(10) . ?
O1A C2A 1.101(11) . ?
O2A C3A 1.109(11) . ?
C12 C13 1.403(10) . ?
C12 C11 1.477(10) . ?
C18 H18 0.9300 . ?
C18 C17 1.398(10) . ?
C18 C19 1.390(9) . ?
C7 C8 1.384(11) . ?
C7 C6 1.502(11) . ?
C14 C13 1.375(11) . ?
C14 C15 1.504(10) . ?
C17 C16 1.498(9) . ?
C19 C20 1.477(10) . ?
C16 H16A 0.9600 . ?
C16 H16B 0.9600 . ?
C16 H16C 0.9600 . ?
C9 C8 1.364(11) . ?
C9 C10 1.485(11) . ?
C8 H8 0.9300 . ?
C13 H13 0.9300 . ?
C14A C15A 1.489(13) . ?
C14A C13A 1.367(13) . ?
C1 Te0A 2.022(9) . ?
C9A C8A 1.387(14) . ?
C9A C10A 1.465(14) . ?
C15A H15D 0.9600 . ?
C15A H15E 0.9600 . ?
C15A H15F 0.9600 . ?
C10 H10A 0.9600 . ?
C10 H10B 0.9600 . ?
C10 H10C 0.9600 . ?
C11 H11A 0.9600 . ?
C11 H11B 0.9600 . ?
C11 H11C 0.9600 . ?
C8A H8A 0.9300 . ?
C8A C7A 1.378(13) . ?
C20 H20A 0.9600 . ?
C20 H20B 0.9600 . ?
C20 H20C 0.9600 . ?
C21 C26 1.392(13) . ?
C21 C5 1.439(13) . ?
C21 C22 1.359(16) . ?
C6 H6A 0.9600 . ?
C6 H6B 0.9600 . ?
C6 H6C 0.9600 . ?
C7A C6A 1.510(14) . ?
C17A C18A 1.392(11) . ?
C17A C16A 1.477(11) . ?
C19A C18A 1.385(11) . ?
C19A C20A 1.480(11) . ?
C15 H15A 0.9600 . ?
C15 H15B 0.9600 . ?
C15 H15C 0.9600 . ?
C12A C13A 1.380(13) . ?
C12A C11A 1.499(13) . ?
C18A H18A 0.9300 . ?
C13A H13A 0.9300 . ?
B1 H1 1.09(8) . ?
C26 H26 0.9300 . ?
C26 C25 1.403(16) . ?
B1A H1A 1.20(8) . ?
C20A H20D 0.9600 . ?
C20A H20E 0.9600 . ?
C20A H20F 0.9600 . ?
C16A H16D 0.9600 . ?
C16A H16E 0.9600 . ?
C16A H16F 0.9600 . ?
C26A H26A 0.9300 . ?
C26A C21A 1.367(16) . ?
C26A C25A 1.403(17) . ?
C4 C5 1.182(14) . ?
C4 Te0A 1.879(11) . ?
C11A H11D 0.9600 . ?
C11A H11E 0.9600 . ?
C11A H11F 0.9600 . ?
C6A H6AA 0.9600 . ?
C6A H6AB 0.9600 . ?
C6A H6AC 0.9600 . ?
C25 H25 0.9300 . ?
C25 C24 1.312(19) . ?
C21A C22A 1.428(18) . ?
C21A C5A 1.389(17) . ?
C22 H22 0.9300 . ?
C22 C23 1.407(16) . ?
C10A H10D 0.9600 . ?
C10A H10E 0.9600 . ?
C10A H10F 0.9600 . ?
C25A H25A 0.9300 . ?
C25A C24A 1.37(2) . ?
C24 H24 0.9300 . ?
C24 C23 1.344(19) . ?
C22A H22A 0.9300 . ?
C22A C23A 1.332(19) . ?
C23 H23 0.9300 . ?
C23A H23A 0.9300 . ?
C23A C24A 1.34(2) . ?
C24A H24A 0.9300 . ?
C5A C4A 1.217(16) . ?

loop_
_geom_torsion_atom_site_label_1
_geom_torsion_atom_site_label_2
_geom_torsion_atom_site_label_3
_geom_torsion_atom_site_label_4
_geom_torsion
_geom_torsion_site_symmetry_1
_geom_torsion_site_symmetry_2
_geom_torsion_site_symmetry_3
_geom_torsion_site_symmetry_4
_geom_torsion_publ_flag
W1 N3 N4 C14 177.7(5) . . . . ?
W1 N3 N4 B1 -0.6(8) . . . . ?
W1 N3 C12 C13 -176.8(5) . . . . ?
W1 N3 C12 C11 2.6(11) . . . . ?
W1 N5 N6 C19 177.8(5) . . . . ?
W1 N5 N6 B1 1.0(8) . . . . ?
W1 N5 C17 C18 -177.8(5) . . . . ?
W1 N5 C17 C16 2.5(10) . . . . ?
W1 N1 C7 C8 178.1(5) . . . . ?
W1 N1 C7 C6 -1.1(11) . . . . ?
W1A N5A N6A C19A 176.4(5) . . . . ?
W1A N5A N6A B1A -1.3(9) . . . . ?
W1A N5A C17A C18A -176.8(6) . . . . ?
W1A N5A C17A C16A 6.3(14) . . . . ?
W1A N3A C12A C13A 178.5(5) . . . . ?
W1A N3A C12A C11A -2.0(12) . . . . ?
W1A N1A N2A C9A -173.7(5) . . . . ?
W1A N1A N2A B1A 6.9(8) . . . . ?
W1A N1A C7A C8A 173.6(6) . . . . ?
W1A N1A C7A C6A -3.9(13) . . . . ?
N3 W1 C1 Te0A -133.6(15) . . . . ?
N3 N4 C14 C13 -0.8(8) . . . . ?
N3 N4 C14 C15 177.9(7) . . . . ?
N3 N4 B1 N2 -59.5(8) . . . . ?
N3 N4 B1 N6 60.0(8) . . . . ?
N3 C12 C13 C14 -0.6(9) . . . . ?
N5 W1 C1 Te0A 141.9(15) . . . . ?
N5 N6 C19 C18 0.4(8) . . . . ?
N5 N6 C19 C20 179.1(7) . . . . ?
N5 N6 B1 N4 -59.9(8) . . . . ?
N5 N6 B1 N2 60.3(8) . . . . ?
N4 N3 C12 C13 0.1(8) . . . . ?
N4 N3 C12 C11 179.5(7) . . . . ?
N4 C14 C13 C12 0.8(8) . . . . ?
N2 N1 C7 C8 0.1(8) . . . . ?
N2 N1 C7 C6 -179.1(7) . . . . ?
N2 C9 C8 C7 -1.7(8) . . . . ?
N5A W1A C1A Te1A 152(3) . . . . ?
N5A N6A C19A C18A 0.6(9) . . . . ?
N5A N6A C19A C20A -178.2(8) . . . . ?
N5A N6A B1A N4A -57.5(9) . . . . ?
N5A N6A B1A N2A 61.0(9) . . . . ?
N5A C17A C18A C19A 1.7(10) . . . . ?
N6 N5 C17 C18 0.2(8) . . . . ?
N6 N5 C17 C16 -179.6(6) . . . . ?
N1 N2 C9 C8 1.8(8) . . . . ?
N1 N2 C9 C10 -179.0(6) . . . . ?
N1 N2 B1 N4 59.6(7) . . . . ?
N1 N2 B1 N6 -59.8(8) . . . . ?
N1 C7 C8 C9 1.0(8) . . . . ?
N6A N5A C17A C18A -1.3(10) . . . . ?
N6A N5A C17A C16A -178.3(9) . . . . ?
N6A C19A C18A C17A -1.4(10) . . . . ?
N4A N3A C12A C13A -0.1(9) . . . . ?
N4A N3A C12A C11A 179.4(8) . . . . ?
N4A C14A C13A C12A 0.2(9) . . . . ?
N3A W1A C1A Te1A -123(3) . . . . ?
N3A N4A C14A C15A -178.8(7) . . . . ?
N3A N4A C14A C13A -0.3(8) . . . . ?
N3A N4A B1A N6A 57.7(8) . . . . ?
N3A N4A B1A N2A -60.5(8) . . . . ?
N3A C12A C13A C14A -0.1(10) . . . . ?
N1A N2A C9A C8A -2.2(9) . . . . ?
N1A N2A C9A C10A 176.2(8) . . . . ?
N1A N2A B1A N6A -63.6(8) . . . . ?
N1A N2A B1A N4A 55.3(8) . . . . ?
N2A N1A C7A C8A -0.7(9) . . . . ?
N2A N1A C7A C6A -178.1(8) . . . . ?
N2A C9A C8A C7A 1.6(9) . . . . ?
C12 N3 N4 C14 0.4(8) . . . . ?
C12 N3 N4 B1 -177.9(6) . . . . ?
C14 N4 B1 N2 122.6(7) . . . . ?
C14 N4 B1 N6 -118.0(8) . . . . ?
C17 N5 N6 C19 -0.4(8) . . . . ?
C17 N5 N6 B1 -177.2(6) . . . . ?
C17 C18 C19 N6 -0.3(8) . . . . ?
C17 C18 C19 C20 -178.9(8) . . . . ?
C19 N6 B1 N4 124.1(8) . . . . ?
C19 N6 B1 N2 -115.7(8) . . . . ?
C19 C18 C17 N5 0.1(8) . . . . ?
C19 C18 C17 C16 179.8(7) . . . . ?
C9 N2 N1 W1 -179.6(4) . . . . ?
C9 N2 N1 C7 -1.2(7) . . . . ?
C9 N2 B1 N4 -122.0(7) . . . . ?
C9 N2 B1 N6 118.6(7) . . . . ?
C2 W1 C1 Te0A -39.4(15) . . . . ?
C14A N4A N3A W1A -178.6(5) . . . . ?
C14A N4A N3A C12A 0.2(8) . . . . ?
C14A N4A B1A N6A -123.7(8) . . . . ?
C14A N4A B1A N2A 118.1(8) . . . . ?
C9A N2A B1A N6A 117.2(8) . . . . ?
C9A N2A B1A N4A -124.0(8) . . . . ?
C9A C8A C7A N1A -0.6(10) . . . . ?
C9A C8A C7A C6A 176.7(9) . . . . ?
C15A C14A C13A C12A 178.6(8) . . . . ?
C10 C9 C8 C7 179.2(7) . . . . ?
C3 W1 C1 Te0A 48.7(15) . . . . ?
C11 C12 C13 C14 -179.9(8) . . . . ?
C21 C26 C25 C24 -5.4(17) . . . . ?
C21 C22 C23 C24 0(2) . . . . ?
C6 C7 C8 C9 -179.9(7) . . . . ?
C7A N1A N2A C9A 1.8(8) . . . . ?
C7A N1A N2A B1A -177.6(6) . . . . ?
C17A N5A N6A C19A 0.4(9) . . . . ?
C17A N5A N6A B1A -177.3(7) . . . . ?
C19A N6A B1A N4A 125.3(8) . . . . ?
C19A N6A B1A N2A -116.3(8) . . . . ?
C2A W1A C1A Te1A 60(3) . . . . ?
C15 C14 C13 C12 -177.7(8) . . . . ?
B1 N4 C14 C13 177.3(7) . . . . ?
B1 N4 C14 C15 -4.0(12) . . . . ?
B1 N2 N1 W1 -0.9(8) . . . . ?
B1 N2 N1 C7 177.5(6) . . . . ?
B1 N2 C9 C8 -176.7(7) . . . . ?
B1 N2 C9 C10 2.4(11) . . . . ?
B1 N6 C19 C18 176.8(7) . . . . ?
B1 N6 C19 C20 -4.6(12) . . . . ?
C26 C21 C22 C23 -2.2(17) . . . . ?
C26 C25 C24 C23 3(2) . . . . ?
B1A N6A C19A C18A 178.1(7) . . . . ?
B1A N6A C19A C20A -0.7(13) . . . . ?
B1A N4A N3A W1A 0.3(8) . . . . ?
B1A N4A N3A C12A 179.1(6) . . . . ?
B1A N4A C14A C15A 2.5(12) . . . . ?
B1A N4A C14A C13A -179.0(7) . . . . ?
B1A N2A C9A C8A 177.2(7) . . . . ?
B1A N2A C9A C10A -4.4(13) . . . . ?
C3A W1A C1A Te1A -26(3) . . . . ?
C20A C19A C18A C17A 177.3(9) . . . . ?
C16A C17A C18A C19A 178.5(10) . . . . ?
C26A C21A C22A C23A -5(2) . . . . ?
C26A C25A C24A C23A 5(2) . . . . ?
C11A C12A C13A C14A -179.5(9) . . . . ?
C5 C21 C26 C25 -171.9(9) . . . . ?
C5 C21 C22 C23 174.8(11) . . . . ?
C5 C4 Te0A C1 99(3) . . . . ?
C25 C24 C23 C22 0(2) . . . . ?
C21A C26A C25A C24A -7(2) . . . . ?
C21A C22A C23A C24A 3(3) . . . . ?
C22 C21 C26 C25 4.8(15) . . . . ?
C10A C9A C8A C7A -176.6(9) . . . . ?
C25A C26A C21A C22A 6.2(19) . . . . ?
C25A C26A C21A C5A -171.6(12) . . . . ?
C22A C23A C24A C25A -4(2) . . . . ?
C5A C21A C22A C23A 173.3(14) . . . . ?

loop_
_exptl_oxdiff_crystal_face_indexfrac_h
_exptl_oxdiff_crystal_face_indexfrac_k
_exptl_oxdiff_crystal_face_indexfrac_l
_exptl_oxdiff_crystal_face_x
_exptl_oxdiff_crystal_face_y
_exptl_oxdiff_crystal_face_z
10.9956 4.9968 -3.0084 0.2561 0.9483 0.2049
1.9957 -4.9976 -11.4858 0.7806 -0.6090 0.2286
-2.9957 4.9976 10.9868 -0.7461 0.5337 -0.3003
2.0021 5.9968 8.4853 -0.5581 0.8337 -0.1369
6.9981 6.9959 1.9873 -0.0872 1.0119 -0.0685
11.9926 0.9988 -11.4973 0.8306 0.4464 0.3685
-10.9926 -1.9982 11.4978 -0.8365 -0.4621 -0.2322
8.0000 -6.9960 -0.4966 -0.0054 -0.0653 1.0017
-7.0004 6.9959 -0.0035 0.0416 0.1101 -0.9537
-9.9960 -4.9968 2.5083 -0.2199 -0.9035 -0.1570
